data_7710415
loop_
_publ_author_name
'Clutterbuck, Katelyn M.'
'Abrahams, Brendan F.'
'Hudson, Timothy A.'
'van Koeverden, Martin P.'

_publ_section_title
;
 Mixed valency in a neutral 1D Fe-chloranilate coordination polymer.
;
_journal_issue 24
_journal_name_full 'Dalton transactions (Cambridge, England : 2003)'
_journal_page_first 9199
_journal_page_last 9205
_journal_paper_doi 10.1039/d1dt04368d
_journal_volume 51
_journal_year 2022
_chemical_formula_moiety 'C42 H30 Cl2 Fe O6 P2'
_chemical_formula_sum 'C42 H30 Cl2 Fe O6 P2'
_chemical_formula_weight 819.35
_space_group_crystal_system monoclinic
_space_group_IT_number 13
_space_group_name_Hall '-P 2yc'
_space_group_name_H-M_alt 'P 1 2/c 1'
_atom_sites_solution_hydrogens geom
_atom_sites_solution_primary dual
_audit_creation_date 2021-12-08
_audit_creation_method
;
Olex2 1.3
(compiled 2020.11.12 svn.r5f609507 for OlexSys, GUI svn.r6408)
;
_audit_update_record
;
2021-12-29 deposited with the CCDC.	2022-06-07 downloaded from the CCDC.
;
_cell_angle_alpha 90
_cell_angle_beta 118.94(3)
_cell_angle_gamma 90
_cell_formula_units_Z 2
_cell_length_a 12.463(3)
_cell_length_b 13.273(3)
_cell_length_c 12.782(3)
_cell_measurement_reflns_used 5500
_cell_measurement_temperature 100
_cell_measurement_theta_max 32.169
_cell_measurement_theta_min 1.534
_cell_volume 1850.4(9)
_computing_molecular_graphics 'Olex2 1.3 (Dolomanov et al., 2009)'
_computing_publication_material 'Olex2 1.3 (Dolomanov et al., 2009)'
_computing_structure_refinement 'SHELXL 2018/3 (Sheldrick, 2015)'
_computing_structure_solution 'SHELXT 2018/2 (Sheldrick, 2018)'
_diffrn_ambient_temperature 100
_diffrn_measured_fraction_theta_full 0.998
_diffrn_measured_fraction_theta_max 0.842
_diffrn_measurement_device_type 'Bruker APEX-II CCD'
_diffrn_measurement_method '\w scans'
_diffrn_radiation_monochromator graphite
_diffrn_radiation_type MoK\a
_diffrn_radiation_wavelength 0.71073
_diffrn_reflns_av_R_equivalents 0.0524
_diffrn_reflns_av_unetI/netI 0.0311
_diffrn_reflns_Laue_measured_fraction_full 0.998
_diffrn_reflns_Laue_measured_fraction_max 0.842
_diffrn_reflns_limit_h_max 16
_diffrn_reflns_limit_h_min -16
_diffrn_reflns_limit_k_max 17
_diffrn_reflns_limit_k_min -17
_diffrn_reflns_limit_l_max 18
_diffrn_reflns_limit_l_min -18
_diffrn_reflns_number 32816
_diffrn_reflns_point_group_measured_fraction_full 0.998
_diffrn_reflns_point_group_measured_fraction_max 0.842
_diffrn_reflns_theta_full 25.242
_diffrn_reflns_theta_max 32.169
_diffrn_reflns_theta_min 1.534
_diffrn_standards_number 0
_exptl_absorpt_coefficient_mu 0.688
_exptl_absorpt_correction_type none
_exptl_crystal_colour black
_exptl_crystal_density_diffrn 1.471
_exptl_crystal_description plate
_exptl_crystal_F_000 840
_refine_diff_density_max 1.433
_refine_diff_density_min -0.860
_refine_diff_density_rms 0.109
_refine_ls_extinction_method none
_refine_ls_goodness_of_fit_ref 1.070
_refine_ls_hydrogen_treatment constr
_refine_ls_matrix_type full
_refine_ls_number_parameters 240
_refine_ls_number_reflns 5500
_refine_ls_number_restraints 0
_refine_ls_restrained_S_all 1.070
_refine_ls_R_factor_all 0.0689
_refine_ls_R_factor_gt 0.0630
_refine_ls_shift/su_max 0.000
_refine_ls_shift/su_mean 0.000
_refine_ls_structure_factor_coef Fsqd
_refine_ls_weighting_details 'w=1/[\s^2^(Fo^2^)+(0.1211P)^2^+1.6299P] where P=(Fo^2^+2Fc^2^)/3'
_refine_ls_weighting_scheme calc
_refine_ls_wR_factor_gt 0.1880
_refine_ls_wR_factor_ref 0.1960
_reflns_Friedel_coverage 0.000
_reflns_number_gt 4781
_reflns_number_total 5500
_reflns_threshold_expression 'I > 2\s(I)'
_cod_data_source_file d1dt04368d2.cif
_cod_data_source_block kcb32-151-7bx
_cod_depositor_comments 'Adding full bibliography for 7710412--7710415.cif.'
_cod_original_cell_volume 1850.3(8)
_cod_database_code 7710415
_shelx_shelxl_version_number 2018/3
_shelx_space_group_comment
;
The symmetry employed for this shelxl refinement is uniquely defined
by the following loop, which should always be used as a source of
symmetry information in preference to the above space-group names.
They are only intended as comments.
;
_olex2_refinement_description
;
1. Fixed Uiso
 At 1.2 times of:
  All C(H) groups
2.a Aromatic/amide H refined with riding coordinates:
 C00C(H00C), C00D(H00D), C00E(H00E), C00F(H00F), C00G(H00G), C00I(H00I),
 C00J(H00J), C00K(H00K), C00L(H00L), C00M(H00M), C00N(H00N), C00O(H00O),
 C00P(H00P), C00Q(H00Q), C00R(H00R)
;
_olex2_submission_special_instructions 'No special instructions were received'

loop_
_space_group_symop_operation_xyz
'x, y, z'
'-x, y, -z+1/2'
'-x, -y, -z'
'x, -y, z-1/2'

loop_
_atom_site_label
_atom_site_type_symbol
_atom_site_fract_x
_atom_site_fract_y
_atom_site_fract_z
_atom_site_U_iso_or_equiv
_atom_site_adp_type
_atom_site_occupancy
_atom_site_site_symmetry_order
_atom_site_calc_flag
_atom_site_refinement_flags_posn
_atom_site_refinement_flags_adp
_atom_site_refinement_flags_occupancy
_atom_site_disorder_assembly
_atom_site_disorder_group
Fe01 Fe 0.500000 0.17203(3) 0.750000 0.02466(14) Uani 1 2 d S T P . .
Cl02 Cl 0.25858(6) 0.10886(5) 0.30910(5) 0.03673(18) Uani 1 1 d . . . . .
P003 P 0.72460(6) 0.30634(5) 0.74212(6) 0.03147(17) Uani 1 1 d . . . . .
O004 O 0.39596(16) -0.06215(12) 0.27067(14) 0.0268(3) Uani 1 1 d . . . . .
O005 O 0.40675(16) 0.15164(12) 0.57168(14) 0.0270(3) Uani 1 1 d . . . . .
O006 O 0.61464(17) 0.28158(13) 0.75733(16) 0.0307(4) Uani 1 1 d . . . . .
C007 C 0.4402(2) -0.02865(16) 0.37733(19) 0.0242(4) Uani 1 1 d . . . . .
C008 C 0.4455(2) 0.08000(16) 0.53156(19) 0.0243(4) Uani 1 1 d . . . . .
C009 C 0.3905(2) 0.04942(17) 0.41300(19) 0.0268(4) Uani 1 1 d . . . . .
C00A C 0.8611(3) 0.2991(2) 0.8849(2) 0.0346(5) Uani 1 1 d . . . . .
C00B C 0.7430(3) 0.2253(2) 0.6392(3) 0.0378(6) Uani 1 1 d . . . . .
C00C C 0.8395(3) 0.1583(2) 0.6783(3) 0.0436(6) Uani 1 1 d . . . . .
H00C H 0.898486 0.156211 0.758591 0.052 Uiso 1 1 calc R U . . .
C00D C 0.6548(3) 0.2280(3) 0.5189(3) 0.0470(7) Uani 1 1 d . . . . .
H00D H 0.588910 0.272254 0.492974 0.056 Uiso 1 1 calc R U . . .
C00E C 0.8654(3) 0.2269(3) 0.9661(3) 0.0450(6) Uani 1 1 d . . . . .
H00E H 0.800204 0.182572 0.944540 0.054 Uiso 1 1 calc R U . . .
C00F C 0.7629(4) 0.0967(3) 0.4781(3) 0.0500(8) Uani 1 1 d . . . . .
H00F H 0.769614 0.053813 0.424004 0.060 Uiso 1 1 calc R U . . .
C00G C 0.6649(4) 0.1652(3) 0.4383(3) 0.0529(8) Uani 1 1 d . . . . .
H00G H 0.606884 0.168108 0.357712 0.063 Uiso 1 1 calc R U . . .
C00H C 0.7090(3) 0.4322(2) 0.6848(2) 0.0392(6) Uani 1 1 d . . . . .
C00I C 0.9664(3) 0.2212(3) 1.0784(3) 0.0552(8) Uani 1 1 d . . . . .
H00I H 0.970547 0.171966 1.132017 0.066 Uiso 1 1 calc R U . . .
C00J C 0.6418(4) 0.5002(3) 0.7111(3) 0.0536(8) Uani 1 1 d . . . . .
H00J H 0.606727 0.481575 0.758005 0.064 Uiso 1 1 calc R U . . .
C00K C 0.8481(4) 0.0936(3) 0.5962(3) 0.0508(8) Uani 1 1 d . . . . .
H00K H 0.912546 0.047902 0.622551 0.061 Uiso 1 1 calc R U . . .
C00L C 0.9595(3) 0.3654(3) 0.9171(3) 0.0473(7) Uani 1 1 d . . . . .
H00L H 0.957850 0.412889 0.862845 0.057 Uiso 1 1 calc R U . . .
C00M C 1.0619(4) 0.2893(3) 1.1111(3) 0.0571(9) Uani 1 1 d . . . . .
H00M H 1.128211 0.287244 1.188105 0.068 Uiso 1 1 calc R U . . .
C00N C 1.0600(3) 0.3593(3) 1.0317(4) 0.0561(9) Uani 1 1 d . . . . .
H00N H 1.125869 0.403005 1.054230 0.067 Uiso 1 1 calc R U . . .
C00O C 0.6759(4) 0.6248(3) 0.5909(4) 0.0640(11) Uani 1 1 d . . . . .
H00O H 0.660496 0.688318 0.555970 0.077 Uiso 1 1 calc R U . . .
C00P C 0.7470(5) 0.5569(3) 0.5686(4) 0.0660(11) Uani 1 1 d . . . . .
H00P H 0.783587 0.575643 0.523150 0.079 Uiso 1 1 calc R U . . .
C00Q C 0.6275(5) 0.5986(3) 0.6651(4) 0.0704(12) Uani 1 1 d . . . . .
H00Q H 0.585492 0.646484 0.684471 0.084 Uiso 1 1 calc R U . . .
C00R C 0.7623(4) 0.4607(3) 0.6153(4) 0.0595(9) Uani 1 1 d . . . . .
H00R H 0.808880 0.414239 0.600003 0.071 Uiso 1 1 calc R U . . .

loop_
_atom_site_aniso_label
_atom_site_aniso_U_11
_atom_site_aniso_U_22
_atom_site_aniso_U_33
_atom_site_aniso_U_23
_atom_site_aniso_U_13
_atom_site_aniso_U_12
Fe01 0.0357(3) 0.0187(2) 0.0218(2) 0.000 0.01568(19) 0.000
Cl02 0.0452(4) 0.0355(3) 0.0250(3) 0.0024(2) 0.0135(2) 0.0142(2)
P003 0.0391(4) 0.0287(3) 0.0299(3) 0.0015(2) 0.0194(3) -0.0021(2)
O004 0.0367(8) 0.0230(8) 0.0212(7) -0.0001(6) 0.0144(6) 0.0037(6)
O005 0.0381(9) 0.0227(7) 0.0222(7) 0.0011(6) 0.0162(6) 0.0055(6)
O006 0.0395(9) 0.0247(8) 0.0332(8) 0.0017(6) 0.0216(7) -0.0027(6)
C007 0.0347(10) 0.0192(9) 0.0220(9) 0.0014(7) 0.0161(8) 0.0016(7)
C008 0.0348(11) 0.0184(9) 0.0222(9) 0.0019(7) 0.0158(8) 0.0033(7)
C009 0.0349(11) 0.0237(10) 0.0215(9) 0.0026(8) 0.0136(8) 0.0055(8)
C00A 0.0384(13) 0.0325(12) 0.0339(12) -0.0008(10) 0.0184(10) 0.0022(9)
C00B 0.0464(14) 0.0379(14) 0.0367(12) -0.0040(10) 0.0262(11) -0.0084(11)
C00C 0.0484(16) 0.0442(16) 0.0445(15) -0.0083(12) 0.0275(13) -0.0051(12)
C00D 0.0579(18) 0.0529(18) 0.0356(14) 0.0014(13) 0.0269(13) -0.0055(14)
C00E 0.0456(15) 0.0426(16) 0.0413(14) 0.0079(12) 0.0168(12) 0.0009(12)
C00F 0.070(2) 0.0502(18) 0.0453(16) -0.0145(14) 0.0406(16) -0.0185(15)
C00G 0.069(2) 0.062(2) 0.0373(15) -0.0077(14) 0.0334(15) -0.0169(17)
C00H 0.0453(14) 0.0331(13) 0.0351(12) 0.0070(10) 0.0162(11) -0.0029(10)
C00I 0.0559(19) 0.0496(19) 0.0444(17) 0.0136(14) 0.0119(14) 0.0044(14)
C00J 0.0605(19) 0.0376(16) 0.0572(19) 0.0118(14) 0.0242(16) 0.0077(14)
C00K 0.061(2) 0.0469(17) 0.0566(19) -0.0151(15) 0.0375(17) -0.0091(14)
C00L 0.0469(16) 0.0464(17) 0.0452(16) 0.0023(13) 0.0196(13) -0.0075(13)
C00M 0.056(2) 0.0478(18) 0.0467(17) 0.0040(15) 0.0085(15) 0.0053(15)
C00N 0.0471(17) 0.0484(18) 0.0553(19) -0.0017(15) 0.0109(15) -0.0068(14)
C00O 0.085(3) 0.0381(17) 0.0498(18) 0.0133(14) 0.0172(18) -0.0089(17)
C00P 0.100(3) 0.0455(19) 0.054(2) 0.0097(16) 0.038(2) -0.020(2)
C00Q 0.082(3) 0.0389(18) 0.075(3) 0.0164(18) 0.026(2) 0.0098(18)
C00R 0.085(3) 0.0441(18) 0.063(2) 0.0088(16) 0.047(2) -0.0096(17)

loop_
_atom_type_symbol
_atom_type_description
_atom_type_scat_dispersion_real
_atom_type_scat_dispersion_imag
_atom_type_scat_source
C C 0.0033 0.0016 'International Tables Vol C Tables 4.2.6.8 and 6.1.1.4'
H H 0.0000 0.0000 'International Tables Vol C Tables 4.2.6.8 and 6.1.1.4'
Cl Cl 0.1484 0.1585 'International Tables Vol C Tables 4.2.6.8 and 6.1.1.4'
Fe Fe 0.3463 0.8444 'International Tables Vol C Tables 4.2.6.8 and 6.1.1.4'
O O 0.0106 0.0060 'International Tables Vol C Tables 4.2.6.8 and 6.1.1.4'
P P 0.1023 0.0942 'International Tables Vol C Tables 4.2.6.8 and 6.1.1.4'

loop_
_geom_angle_atom_site_label_1
_geom_angle_atom_site_label_2
_geom_angle_atom_site_label_3
_geom_angle
_geom_angle_site_symmetry_1
_geom_angle_site_symmetry_3
_geom_angle_publ_flag
O004 Fe01 O004 89.40(10) 4_556 3_656 ?
O005 Fe01 O004 89.75(7) 2_656 3_656 ?
O005 Fe01 O004 89.75(7) . 4_556 ?
O005 Fe01 O004 79.24(7) . 3_656 ?
O005 Fe01 O004 79.24(7) 2_656 4_556 ?
O005 Fe01 O005 164.55(10) . 2_656 ?
O006 Fe01 O004 92.35(7) . 3_656 ?
O006 Fe01 O004 92.35(7) 2_656 4_556 ?
O006 Fe01 O004 171.16(7) . 4_556 ?
O006 Fe01 O004 171.16(7) 2_656 3_656 ?
O006 Fe01 O005 92.10(7) 2_656 . ?
O006 Fe01 O005 92.10(7) . 2_656 ?
O006 Fe01 O005 99.09(8) . . ?
O006 Fe01 O005 99.09(7) 2_656 2_656 ?
O006 Fe01 O006 87.25(11) 2_656 . ?
O006 P003 C00A 109.26(12) . . ?
O006 P003 C00B 114.15(12) . . ?
O006 P003 C00H 109.21(13) . . ?
C00A P003 C00B 108.52(13) . . ?
C00H P003 C00A 109.01(13) . . ?
C00H P003 C00B 106.56(14) . . ?
C007 O004 Fe01 114.30(14) . 3_656 ?
C008 O005 Fe01 115.48(14) . . ?
P003 O006 Fe01 145.15(12) . . ?
O004 C007 C008 115.34(19) . 3_656 ?
O004 C007 C009 125.3(2) . . ?
C009 C007 C008 119.36(19) . 3_656 ?
O005 C008 C007 115.31(18) . 3_656 ?
O005 C008 C009 124.9(2) . . ?
C009 C008 C007 119.79(19) . 3_656 ?
C007 C009 Cl02 119.83(17) . . ?
C008 C009 Cl02 119.32(17) . . ?
C008 C009 C007 120.8(2) . . ?
C00E C00A P003 117.9(2) . . ?
C00E C00A C00L 120.0(3) . . ?
C00L C00A P003 122.0(2) . . ?
C00C C00B P003 121.2(2) . . ?
C00C C00B C00D 120.0(3) . . ?
C00D C00B P003 118.7(3) . . ?
C00B C00C H00C 120.2 . . ?
C00B C00C C00K 119.6(3) . . ?
C00K C00C H00C 120.2 . . ?
C00B C00D H00D 120.0 . . ?
C00G C00D C00B 120.1(4) . . ?
C00G C00D H00D 120.0 . . ?
C00A C00E H00E 120.0 . . ?
C00I C00E C00A 119.9(3) . . ?
C00I C00E H00E 120.0 . . ?
C00G C00F H00F 120.2 . . ?
C00K C00F H00F 120.2 . . ?
C00K C00F C00G 119.7(3) . . ?
C00D C00G C00F 119.9(3) . . ?
C00D C00G H00G 120.0 . . ?
C00F C00G H00G 120.0 . . ?
C00J C00H P003 117.9(2) . . ?
C00J C00H C00R 120.7(3) . . ?
C00R C00H P003 121.4(3) . . ?
C00E C00I H00I 120.1 . . ?
C00E C00I C00M 119.7(3) . . ?
C00M C00I H00I 120.1 . . ?
C00H C00J H00J 120.8 . . ?
C00H C00J C00Q 118.3(4) . . ?
C00Q C00J H00J 120.8 . . ?
C00C C00K H00K 119.6 . . ?
C00F C00K C00C 120.7(4) . . ?
C00F C00K H00K 119.6 . . ?
C00A C00L H00L 120.5 . . ?
C00N C00L C00A 119.1(3) . . ?
C00N C00L H00L 120.5 . . ?
C00I C00M H00M 119.5 . . ?
C00N C00M C00I 121.0(3) . . ?
C00N C00M H00M 119.5 . . ?
C00L C00N H00N 119.9 . . ?
C00M C00N C00L 120.2(3) . . ?
C00M C00N H00N 119.9 . . ?
C00P C00O H00O 119.7 . . ?
C00P C00O C00Q 120.6(3) . . ?
C00Q C00O H00O 119.7 . . ?
C00O C00P H00P 120.6 . . ?
C00R C00P C00O 118.7(4) . . ?
C00R C00P H00P 120.6 . . ?
C00J C00Q H00Q 119.8 . . ?
C00O C00Q C00J 120.5(4) . . ?
C00O C00Q H00Q 119.8 . . ?
C00H C00R H00R 119.5 . . ?
C00P C00R C00H 121.1(4) . . ?
C00P C00R H00R 119.5 . . ?

loop_
_geom_bond_atom_site_label_1
_geom_bond_atom_site_label_2
_geom_bond_distance
_geom_bond_site_symmetry_2
_geom_bond_publ_flag
Fe01 O004 2.0518(17) 4_556 ?
Fe01 O004 2.0518(17) 3_656 ?
Fe01 O005 2.0138(18) . ?
Fe01 O005 2.0138(18) 2_656 ?
Fe01 O006 2.0086(18) 2_656 ?
Fe01 O006 2.0087(18) . ?
Cl02 C009 1.725(2) . ?
P003 O006 1.5105(18) . ?
P003 C00A 1.797(3) . ?
P003 C00B 1.798(3) . ?
P003 C00H 1.796(3) . ?
O004 C007 1.278(3) . ?
O005 C008 1.281(3) . ?
C007 C008 1.498(3) 3_656 ?
C007 C009 1.392(3) . ?
C008 C009 1.388(3) . ?
C00A C00E 1.395(4) . ?
C00A C00L 1.399(4) . ?
C00B C00C 1.380(5) . ?
C00B C00D 1.393(4) . ?
C00C H00C 0.9300 . ?
C00C C00K 1.399(4) . ?
C00D H00D 0.9300 . ?
C00D C00G 1.378(5) . ?
C00E H00E 0.9300 . ?
C00E C00I 1.379(5) . ?
C00F H00F 0.9300 . ?
C00F C00G 1.406(6) . ?
C00F C00K 1.363(5) . ?
C00G H00G 0.9300 . ?
C00H C00J 1.380(5) . ?
C00H C00R 1.395(5) . ?
C00I H00I 0.9300 . ?
C00I C00M 1.388(6) . ?
C00J H00J 0.9300 . ?
C00J C00Q 1.407(5) . ?
C00K H00K 0.9300 . ?
C00L H00L 0.9300 . ?
C00L C00N 1.395(5) . ?
C00M H00M 0.9300 . ?
C00M C00N 1.368(6) . ?
C00N H00N 0.9300 . ?
C00O H00O 0.9300 . ?
C00O C00P 1.386(7) . ?
C00O C00Q 1.393(7) . ?
C00P H00P 0.9300 . ?
C00P C00R 1.382(5) . ?
C00Q H00Q 0.9300 . ?
C00R H00R 0.9300 . ?

loop_
_geom_torsion_atom_site_label_1
_geom_torsion_atom_site_label_2
_geom_torsion_atom_site_label_3
_geom_torsion_atom_site_label_4
_geom_torsion
_geom_torsion_site_symmetry_1
_geom_torsion_site_symmetry_2
_geom_torsion_site_symmetry_3
_geom_torsion_site_symmetry_4
_geom_torsion_publ_flag
Fe01 O004 C007 C008 -3.8(2) 3_656 . . 3_656 ?
Fe01 O004 C007 C009 176.39(18) 3_656 . . . ?
Fe01 O005 C008 C007 -4.7(2) . . . 3_656 ?
Fe01 O005 C008 C009 176.12(18) . . . . ?
P003 C00A C00E C00I -177.5(3) . . . . ?
P003 C00A C00L C00N 176.5(3) . . . . ?
P003 C00B C00C C00K 177.4(2) . . . . ?
P003 C00B C00D C00G -178.5(2) . . . . ?
P003 C00H C00J C00Q -179.1(3) . . . . ?
P003 C00H C00R C00P 178.1(3) . . . . ?
O004 C007 C009 Cl02 0.0(3) . . . . ?
O004 C007 C009 C008 179.7(2) . . . . ?
O005 C008 C009 Cl02 -1.1(3) . . . . ?
O005 C008 C009 C007 179.2(2) . . . . ?
O006 P003 C00A C00E 34.2(3) . . . . ?
O006 P003 C00A C00L -143.6(3) . . . . ?
O006 P003 C00B C00C -111.6(2) . . . . ?
O006 P003 C00B C00D 65.7(3) . . . . ?
O006 P003 C00H C00J 27.7(3) . . . . ?
O006 P003 C00H C00R -151.9(3) . . . . ?
C007 C008 C009 Cl02 179.73(17) 3_656 . . . ?
C007 C008 C009 C007 0.1(4) 3_656 . . . ?
C008 C007 C009 Cl02 -179.73(17) 3_656 . . . ?
C008 C007 C009 C008 -0.1(4) 3_656 . . . ?
C00A P003 O006 Fe01 -94.3(2) . . . . ?
C00A P003 C00B C00C 10.5(3) . . . . ?
C00A P003 C00B C00D -172.2(2) . . . . ?
C00A P003 C00H C00J -91.6(3) . . . . ?
C00A P003 C00H C00R 88.8(3) . . . . ?
C00A C00E C00I C00M 1.7(6) . . . . ?
C00A C00L C00N C00M 0.1(6) . . . . ?
C00B P003 O006 Fe01 27.4(2) . . . . ?
C00B P003 C00A C00E -90.8(3) . . . . ?
C00B P003 C00A C00L 91.4(3) . . . . ?
C00B P003 C00H C00J 151.5(3) . . . . ?
C00B P003 C00H C00R -28.1(3) . . . . ?
C00B C00C C00K C00F 0.7(5) . . . . ?
C00B C00D C00G C00F 1.4(5) . . . . ?
C00C C00B C00D C00G -1.3(5) . . . . ?
C00D C00B C00C C00K 0.2(5) . . . . ?
C00E C00A C00L C00N -1.3(5) . . . . ?
C00E C00I C00M C00N -2.9(6) . . . . ?
C00G C00F C00K C00C -0.5(5) . . . . ?
C00H P003 O006 Fe01 146.5(2) . . . . ?
C00H P003 C00A C00E 153.5(2) . . . . ?
C00H P003 C00A C00L -24.3(3) . . . . ?
C00H P003 C00B C00C 127.8(3) . . . . ?
C00H P003 C00B C00D -55.0(3) . . . . ?
C00H C00J C00Q C00O 2.7(6) . . . . ?
C00I C00M C00N C00L 2.0(7) . . . . ?
C00J C00H C00R C00P -1.5(6) . . . . ?
C00K C00F C00G C00D -0.6(5) . . . . ?
C00L C00A C00E C00I 0.4(5) . . . . ?
C00O C00P C00R C00H -0.8(7) . . . . ?
C00P C00O C00Q C00J -5.1(7) . . . . ?
C00Q C00O C00P C00R 4.1(7) . . . . ?
C00R C00H C00J C00Q 0.5(6) . . . . ?
